data_4076544
loop_
_publ_author_name
'West, Joseph K.'
'Stahl, Lothar'

_publ_section_title
;
 Insertions of Cyclic and Acyclic Germanium and Tin Heterocarbenoids into
 Phosphorus--Chlorine Bonds: Syntheses, Structures, and Reactivities
;
_journal_issue 5
_journal_name_full Organometallics
_journal_page_first 2042
_journal_paper_doi 10.1021/om3000168
_journal_volume 31
_journal_year 2012
_chemical_formula_sum 'C18 H42 Cl Ge N2 P Si'
_chemical_formula_weight 453.64
_chemical_name_systematic
;

 ?

;
_space_group_IT_number 14
_symmetry_cell_setting monoclinic
_symmetry_space_group_name_Hall '-P 2ybc'
_symmetry_space_group_name_H-M 'P 1 21/c 1'
_atom_sites_solution_hydrogens geom
_atom_sites_solution_primary direct
_atom_sites_solution_secondary difmap
_audit_creation_method SHELXL-97
_cell_angle_alpha 90.00
_cell_angle_beta 93.948(2)
_cell_angle_gamma 90.00
_cell_formula_units_Z 4
_cell_length_a 11.2153(12)
_cell_length_b 11.8227(13)
_cell_length_c 18.439(2)
_cell_measurement_reflns_used 5632
_cell_measurement_temperature 173(2)
_cell_measurement_theta_max 28.17
_cell_measurement_theta_min 2.69
_cell_volume 2439.1(5)
_computing_cell_refinement 'Bruker SMART'
_computing_data_collection 'Bruker SMART'
_computing_data_reduction 'Bruker SAINT'
_computing_molecular_graphics 'Bruker SHELXTL'
_computing_publication_material 'Bruker SHELXTL'
_computing_structure_refinement 'SHELXL-97 (Sheldrick, 1997)'
_computing_structure_solution 'SHELXS-97 (Sheldrick, 1990)'
_diffrn_ambient_temperature 173(2)
_diffrn_measured_fraction_theta_full 0.996
_diffrn_measured_fraction_theta_max 0.996
_diffrn_measurement_device_type 'CCD area detector'
_diffrn_measurement_method 'phi and omega scans'
_diffrn_radiation_monochromator graphite
_diffrn_radiation_source 'fine-focus sealed tube'
_diffrn_radiation_type MoK\a
_diffrn_radiation_wavelength 0.71073
_diffrn_reflns_av_R_equivalents 0.0188
_diffrn_reflns_av_sigmaI/netI 0.0177
_diffrn_reflns_limit_h_max 14
_diffrn_reflns_limit_h_min -13
_diffrn_reflns_limit_k_max 14
_diffrn_reflns_limit_k_min -15
_diffrn_reflns_limit_l_max 23
_diffrn_reflns_limit_l_min -23
_diffrn_reflns_number 19840
_diffrn_reflns_theta_full 27.00
_diffrn_reflns_theta_max 27.00
_diffrn_reflns_theta_min 2.05
_exptl_absorpt_coefficient_mu 1.484
_exptl_absorpt_correction_T_max 0.7972
_exptl_absorpt_correction_T_min 0.5745
_exptl_absorpt_correction_type multi-scan
_exptl_absorpt_process_details SADABS
_exptl_crystal_colour colorless
_exptl_crystal_density_diffrn 1.235
_exptl_crystal_density_meas 0
_exptl_crystal_density_method 'not measured'
_exptl_crystal_description chunk
_exptl_crystal_F_000 968
_exptl_crystal_size_max 0.42
_exptl_crystal_size_mid 0.36
_exptl_crystal_size_min 0.16
_refine_diff_density_max 0.502
_refine_diff_density_min -0.326
_refine_diff_density_rms 0.055
_refine_ls_extinction_method none
_refine_ls_goodness_of_fit_ref 1.055
_refine_ls_hydrogen_treatment constr
_refine_ls_matrix_type full
_refine_ls_number_parameters 231
_refine_ls_number_reflns 5315
_refine_ls_number_restraints 0
_refine_ls_restrained_S_all 1.055
_refine_ls_R_factor_all 0.0288
_refine_ls_R_factor_gt 0.0256
_refine_ls_shift/su_max 0.001
_refine_ls_shift/su_mean 0.000
_refine_ls_structure_factor_coef Fsqd
_refine_ls_weighting_details 'calc w=1/[\s^2^(Fo^2^)+(0.0464P)^2^+0.4918P] where P=(Fo^2^+2Fc^2^)/3'
_refine_ls_weighting_scheme calc
_refine_ls_wR_factor_gt 0.0721
_refine_ls_wR_factor_ref 0.0742
_reflns_number_gt 4757
_reflns_number_total 5315
_reflns_threshold_expression >2sigma(I)
_cod_data_source_file om3000168_si_001.cif
_cod_data_source_block 13
_cod_depositor_comments
;
The following automatic conversions were performed:

'_symmetry_cell_setting' value 'Monoclinic' changed to 'monoclinic'
according to /home/saulius/struct/CIF-dictionaries/cif_core.dic
dictionary named 'cif_core.dic' version 2.4.1 from 2010-06-29.

Automatic conversion script
Id: cif_fix_values 1715 2011-07-08 13:25:40Z adriana 
;
_cod_original_cell_volume 2439.2(5)
_cod_original_sg_symbol_H-M P2(1)/c
_cod_database_code 4076544

loop_
_symmetry_equiv_pos_as_xyz
'x, y, z'
'-x, y+1/2, -z+1/2'
'-x, -y, -z'
'x, -y-1/2, z-1/2'

loop_
_atom_site_label
_atom_site_type_symbol
_atom_site_fract_x
_atom_site_fract_y
_atom_site_fract_z
_atom_site_U_iso_or_equiv
_atom_site_adp_type
_atom_site_occupancy
_atom_site_symmetry_multiplicity
_atom_site_calc_flag
_atom_site_refinement_flags
Ge1 Ge 0.256026(13) 0.256455(12) 0.134491(8) 0.02440(7) Uani 1 1 d .
P1 P 0.17807(3) 0.14363(3) 0.03812(2) 0.02574(9) Uani 1 1 d .
Cl1 Cl 0.28889(4) 0.14968(3) 0.23267(2) 0.03750(10) Uani 1 1 d .
Si1 Si 0.26627(5) 0.47340(4) 0.16196(2) 0.03618(11) Uani 1 1 d .
N1 N 0.15406(12) 0.37196(10) 0.15488(7) 0.0313(3) Uani 1 1 d .
N2 N 0.36886(12) 0.37038(10) 0.13947(7) 0.0322(3) Uani 1 1 d .
C1 C 0.2477(2) 0.59241(16) 0.09532(12) 0.0580(5) Uani 1 1 d .
H1A H 0.2446 0.5621 0.0458 0.087 Uiso 1 1 calc R
H1B H 0.3156 0.6444 0.1025 0.087 Uiso 1 1 calc R
H1C H 0.1734 0.6330 0.1028 0.087 Uiso 1 1 calc R
C2 C 0.2953(2) 0.53754(17) 0.25371(11) 0.0555(5) Uani 1 1 d .
H2A H 0.2286 0.5871 0.2641 0.083 Uiso 1 1 calc R
H2B H 0.3693 0.5818 0.2549 0.083 Uiso 1 1 calc R
H2C H 0.3034 0.4775 0.2904 0.083 Uiso 1 1 calc R
C10 C 0.02288(15) 0.37466(14) 0.15855(9) 0.0355(4) Uani 1 1 d .
C11 C -0.03993(16) 0.38701(17) 0.08265(9) 0.0445(4) Uani 1 1 d .
H11A H -0.0128 0.4565 0.0600 0.067 Uiso 1 1 calc R
H11B H -0.1266 0.3907 0.0866 0.067 Uiso 1 1 calc R
H11C H -0.0207 0.3218 0.0528 0.067 Uiso 1 1 calc R
C12 C -0.0095(2) 0.47569(18) 0.20522(11) 0.0561(5) Uani 1 1 d .
H12A H 0.0286 0.4671 0.2544 0.084 Uiso 1 1 calc R
H12B H -0.0964 0.4791 0.2077 0.084 Uiso 1 1 calc R
H12C H 0.0186 0.5456 0.1835 0.084 Uiso 1 1 calc R
C13 C -0.01981(17) 0.26608(16) 0.19290(12) 0.0463(5) Uani 1 1 d .
H13A H 0.0021 0.2011 0.1636 0.069 Uiso 1 1 calc R
H13B H -0.1068 0.2686 0.1950 0.069 Uiso 1 1 calc R
H13C H 0.0179 0.2587 0.2422 0.069 Uiso 1 1 calc R
C20 C 0.50095(16) 0.36627(15) 0.15107(9) 0.0409(4) Uani 1 1 d .
C21 C 0.5515(2) 0.4771(2) 0.12385(13) 0.0667(6) Uani 1 1 d .
H21A H 0.5294 0.4854 0.0718 0.100 Uiso 1 1 calc R
H21B H 0.6387 0.4766 0.1320 0.100 Uiso 1 1 calc R
H21C H 0.5187 0.5406 0.1503 0.100 Uiso 1 1 calc R
C22 C 0.54114(18) 0.35238(18) 0.23152(10) 0.0523(5) Uani 1 1 d .
H22A H 0.5125 0.4166 0.2590 0.078 Uiso 1 1 calc R
H22B H 0.6286 0.3495 0.2372 0.078 Uiso 1 1 calc R
H22C H 0.5081 0.2821 0.2499 0.078 Uiso 1 1 calc R
C23 C 0.54983(18) 0.2682(2) 0.10884(14) 0.0601(6) Uani 1 1 d .
H23A H 0.5117 0.1977 0.1229 0.090 Uiso 1 1 calc R
H23B H 0.6364 0.2627 0.1197 0.090 Uiso 1 1 calc R
H23C H 0.5329 0.2810 0.0566 0.090 Uiso 1 1 calc R
C30 C 0.23747(14) -0.00483(13) 0.05211(9) 0.0329(3) Uani 1 1 d .
C31 C 0.16439(16) -0.05554(14) 0.11145(10) 0.0432(4) Uani 1 1 d .
H31A H 0.1857 -0.1354 0.1185 0.065 Uiso 1 1 calc R
H31B H 0.0790 -0.0494 0.0967 0.065 Uiso 1 1 calc R
H31C H 0.1817 -0.0143 0.1571 0.065 Uiso 1 1 calc R
C32 C 0.37063(15) -0.01713(15) 0.07430(10) 0.0408(4) Uani 1 1 d .
H32A H 0.3894 0.0230 0.1202 0.061 Uiso 1 1 calc R
H32B H 0.4174 0.0152 0.0364 0.061 Uiso 1 1 calc R
H32C H 0.3905 -0.0974 0.0806 0.061 Uiso 1 1 calc R
C33 C 0.20640(19) -0.07274(15) -0.01808(11) 0.0496(5) Uani 1 1 d .
H33A H 0.2549 -0.0454 -0.0567 0.074 Uiso 1 1 calc R
H33B H 0.1215 -0.0629 -0.0330 0.074 Uiso 1 1 calc R
H33C H 0.2231 -0.1531 -0.0091 0.074 Uiso 1 1 calc R
C40 C 0.23454(14) 0.21131(14) -0.04657(8) 0.0309(3) Uani 1 1 d .
C41 C 0.14399(16) 0.17844(17) -0.10942(9) 0.0426(4) Uani 1 1 d .
H41A H 0.1680 0.2121 -0.1547 0.064 Uiso 1 1 calc R
H41B H 0.0645 0.2063 -0.0993 0.064 Uiso 1 1 calc R
H41C H 0.1417 0.0959 -0.1143 0.064 Uiso 1 1 calc R
C42 C 0.36014(15) 0.17962(16) -0.06616(9) 0.0410(4) Uani 1 1 d .
H42A H 0.3800 0.2219 -0.1094 0.061 Uiso 1 1 calc R
H42B H 0.3635 0.0983 -0.0761 0.061 Uiso 1 1 calc R
H42C H 0.4176 0.1983 -0.0255 0.061 Uiso 1 1 calc R
C43 C 0.22724(17) 0.33976(14) -0.03732(9) 0.0392(4) Uani 1 1 d .
H43A H 0.2905 0.3649 -0.0016 0.059 Uiso 1 1 calc R
H43B H 0.1491 0.3600 -0.0203 0.059 Uiso 1 1 calc R
H43C H 0.2374 0.3767 -0.0841 0.059 Uiso 1 1 calc R

loop_
_atom_site_aniso_label
_atom_site_aniso_U_11
_atom_site_aniso_U_22
_atom_site_aniso_U_33
_atom_site_aniso_U_23
_atom_site_aniso_U_13
_atom_site_aniso_U_12
Ge1 0.02758(10) 0.02276(10) 0.02302(10) 0.00074(5) 0.00290(6) -0.00063(5)
P1 0.02510(19) 0.02505(18) 0.02733(19) -0.00145(14) 0.00373(14) -0.00092(14)
Cl1 0.0498(2) 0.0342(2) 0.02855(19) 0.00792(15) 0.00282(16) 0.00252(17)
Si1 0.0543(3) 0.0234(2) 0.0305(2) -0.00026(17) 0.00070(19) -0.00287(19)
N1 0.0377(7) 0.0251(6) 0.0314(6) -0.0017(5) 0.0037(5) 0.0047(5)
N2 0.0366(7) 0.0287(6) 0.0308(6) 0.0000(5) -0.0004(5) -0.0091(5)
C1 0.0887(16) 0.0300(9) 0.0546(11) 0.0097(8) -0.0007(11) -0.0032(9)
C2 0.0804(15) 0.0446(11) 0.0412(10) -0.0124(8) 0.0011(9) -0.0063(10)
C10 0.0381(9) 0.0387(9) 0.0303(8) 0.0020(6) 0.0071(6) 0.0118(7)
C11 0.0417(10) 0.0572(11) 0.0349(9) 0.0064(8) 0.0041(7) 0.0163(8)
C12 0.0621(13) 0.0578(12) 0.0496(11) -0.0108(9) 0.0120(9) 0.0224(10)
C13 0.0361(10) 0.0570(11) 0.0465(11) 0.0141(8) 0.0079(8) 0.0046(8)
C20 0.0360(9) 0.0499(10) 0.0363(9) -0.0019(7) -0.0018(7) -0.0141(7)
C21 0.0589(13) 0.0778(15) 0.0620(13) 0.0143(11) -0.0057(10) -0.0377(12)
C22 0.0465(11) 0.0662(13) 0.0424(10) -0.0009(9) -0.0098(8) -0.0078(9)
C23 0.0306(10) 0.0851(16) 0.0638(14) -0.0256(12) -0.0010(9) -0.0019(10)
C30 0.0332(8) 0.0267(7) 0.0393(9) -0.0022(6) 0.0054(6) 0.0016(6)
C31 0.0450(10) 0.0278(8) 0.0579(11) 0.0053(8) 0.0115(8) -0.0039(7)
C32 0.0367(9) 0.0411(9) 0.0453(9) 0.0024(7) 0.0075(7) 0.0092(7)
C33 0.0609(12) 0.0348(9) 0.0525(11) -0.0138(8) -0.0002(9) 0.0008(8)
C40 0.0297(8) 0.0382(8) 0.0251(7) -0.0003(6) 0.0041(6) -0.0029(6)
C41 0.0388(9) 0.0570(11) 0.0313(8) 0.0022(8) -0.0026(7) -0.0066(8)
C42 0.0328(9) 0.0597(11) 0.0312(8) -0.0016(8) 0.0073(6) -0.0024(8)
C43 0.0477(10) 0.0372(8) 0.0332(8) 0.0095(7) 0.0057(7) -0.0047(7)

loop_
_atom_type_symbol
_atom_type_description
_atom_type_scat_dispersion_real
_atom_type_scat_dispersion_imag
_atom_type_scat_source
C C 0.0033 0.0016 'International Tables Vol C Tables 4.2.6.8 and 6.1.1.4'
H H 0.0000 0.0000 'International Tables Vol C Tables 4.2.6.8 and 6.1.1.4'
N N 0.0061 0.0033 'International Tables Vol C Tables 4.2.6.8 and 6.1.1.4'
Si Si 0.0817 0.0704 'International Tables Vol C Tables 4.2.6.8 and 6.1.1.4'
P P 0.1023 0.0942 'International Tables Vol C Tables 4.2.6.8 and 6.1.1.4'
Cl Cl 0.1484 0.1585 'International Tables Vol C Tables 4.2.6.8 and 6.1.1.4'
Ge Ge 0.1547 1.8001 'International Tables Vol C Tables 4.2.6.8 and 6.1.1.4'

loop_
_geom_angle_atom_site_label_1
_geom_angle_atom_site_label_2
_geom_angle_atom_site_label_3
_geom_angle
N1 Ge1 N2 83.20(6)
N1 Ge1 Cl1 109.09(4)
N2 Ge1 Cl1 107.46(4)
N1 Ge1 P1 111.93(4)
N2 Ge1 P1 132.22(4)
Cl1 Ge1 P1 109.121(17)
C30 P1 C40 111.65(7)
C30 P1 Ge1 108.41(5)
C40 P1 Ge1 104.79(5)
N1 Si1 N2 89.22(6)
N1 Si1 C2 115.48(8)
N2 Si1 C2 115.03(9)
N1 Si1 C1 115.02(9)
N2 Si1 C1 114.47(9)
C2 Si1 C1 107.16(10)
C10 N1 Si1 134.44(10)
C10 N1 Ge1 131.40(10)
Si1 N1 Ge1 94.05(6)
C20 N2 Si1 131.08(11)
C20 N2 Ge1 131.13(11)
Si1 N2 Ge1 93.45(7)
N1 C10 C13 110.08(13)
N1 C10 C11 110.93(13)
C13 C10 C11 108.82(16)
N1 C10 C12 108.55(15)
C13 C10 C12 109.30(15)
C11 C10 C12 109.13(14)
N2 C20 C23 110.07(14)
N2 C20 C21 108.31(16)
C23 C20 C21 109.35(18)
N2 C20 C22 111.61(14)
C23 C20 C22 108.81(17)
C21 C20 C22 108.66(15)
C32 C30 C31 109.41(14)
C32 C30 C33 109.59(14)
C31 C30 C33 107.11(14)
C32 C30 P1 117.01(11)
C31 C30 P1 105.07(10)
C33 C30 P1 108.17(12)
C42 C40 C43 109.12(14)
C42 C40 C41 109.41(13)
C43 C40 C41 107.28(14)
C42 C40 P1 117.16(12)
C43 C40 P1 107.61(10)
C41 C40 P1 105.82(11)

loop_
_geom_bond_atom_site_label_1
_geom_bond_atom_site_label_2
_geom_bond_distance
Ge1 N1 1.8366(12)
Ge1 N2 1.8461(12)
Ge1 Cl1 2.2170(4)
Ge1 P1 2.3425(4)
P1 C30 1.8887(16)
P1 C40 1.9017(15)
Si1 N1 1.7368(14)
Si1 N2 1.7449(14)
Si1 C2 1.8622(19)
Si1 C1 1.8701(19)
N1 C10 1.478(2)
N2 C20 1.483(2)
C10 C13 1.523(2)
C10 C11 1.530(2)
C10 C12 1.530(2)
C20 C23 1.520(3)
C20 C21 1.526(3)
C20 C22 1.529(2)
C30 C32 1.528(2)
C30 C31 1.534(2)
C30 C33 1.543(2)
C40 C42 1.525(2)
C40 C43 1.531(2)
C40 C41 1.537(2)
